data_4023838
loop_
_publ_author_name
'Joseph J. Bozell'
'Nathan C. Tice'
'Nibedita Sanyal'
'David Thompson'
'Jong-Mok Kim'
'S\'ebastien Vidal'

_publ_section_title
;
 Synthesis and Self-Assembly of Glycal-Based Bolaforms
;
_journal_name_full 'Journal of Organic Chemistry'
_journal_page_first 8763
_journal_page_last 8771
_journal_paper_doi 10.1021/jo801341g
_journal_volume 73
_journal_year 2008
_chemical_absolute_configuration syn
_chemical_formula_moiety 'C22 H38 O6'
_chemical_formula_sum 'C22 H38 O6'
_chemical_formula_weight 398.52
_chemical_name_systematic
; 
 ? 
;
_space_group_IT_number 1
_symmetry_cell_setting triclinic
_symmetry_space_group_name_Hall 'P 1'
_symmetry_space_group_name_H-M 'P 1'
_atom_sites_solution_hydrogens geom
_atom_sites_solution_primary direct
_atom_sites_solution_secondary difmap
_audit_creation_method SHELXL-97
_cell_angle_alpha 88.634(8)
_cell_angle_beta 85.795(9)
_cell_angle_gamma 76.963(8)
_cell_formula_units_Z 1
_cell_length_a 4.7057(6)
_cell_length_b 5.5719(7)
_cell_length_c 20.726(3)
_cell_measurement_reflns_used 2173
_cell_measurement_temperature 90.0(2)
_cell_measurement_theta_max 68.43
_cell_measurement_theta_min 4.28
_cell_volume 527.97(11)
_computing_cell_refinement 'APEX2 (Bruker-AXS, 2006)'
_computing_data_collection 'APEX2 (Bruker-AXS, 2006)'
_computing_data_reduction 'APEX2 (Bruker-AXS, 2006)'
_computing_molecular_graphics 'XP in SHELXTL (Sheldrick, 2008)'
_computing_publication_material
; 
SHELX97-2 (Sheldrick, 2008) and local procedures 
;
_computing_structure_refinement 'SHELXL-97 (Sheldrick, 2008)'
_computing_structure_solution 'SHELXS-97 (Sheldrick, 2008)'
_diffrn_ambient_temperature 90.0(2)
_diffrn_detector_area_resol_mean 18
_diffrn_measured_fraction_theta_full 0.978
_diffrn_measured_fraction_theta_max 0.978
_diffrn_measurement_device_type 'Bruker X8 Proteum diffractometer'
_diffrn_measurement_method '\f and \w scans'
_diffrn_radiation_monochromator 'graded multilayer optics'
_diffrn_radiation_source 'fine-focus rotating anode'
_diffrn_radiation_type CuK\a
_diffrn_radiation_wavelength 1.54178
_diffrn_reflns_av_R_equivalents 0.0588
_diffrn_reflns_av_sigmaI/netI 0.0823
_diffrn_reflns_limit_h_max 5
_diffrn_reflns_limit_h_min -5
_diffrn_reflns_limit_k_max 6
_diffrn_reflns_limit_k_min -6
_diffrn_reflns_limit_l_max 24
_diffrn_reflns_limit_l_min -24
_diffrn_reflns_number 6920
_diffrn_reflns_theta_full 67.99
_diffrn_reflns_theta_max 67.99
_diffrn_reflns_theta_min 2.14
_diffrn_standards_number 0
_exptl_absorpt_coefficient_mu 0.725
_exptl_absorpt_correction_type none
_exptl_crystal_colour colourless
_exptl_crystal_density_diffrn 1.253
_exptl_crystal_density_method 'not measured'
_exptl_crystal_description flake
_exptl_crystal_F_000 218
_exptl_crystal_size_max 0.10
_exptl_crystal_size_mid 0.08
_exptl_crystal_size_min 0.01
_refine_diff_density_max 0.301
_refine_diff_density_min -0.286
_refine_diff_density_rms 0.073
_refine_ls_abs_structure_details 'Flack H D (1983), Acta Cryst. A39, 876-881'
_refine_ls_abs_structure_Flack -0.1(3)
_refine_ls_extinction_method none
_refine_ls_goodness_of_fit_ref 1.094
_refine_ls_hydrogen_treatment constr
_refine_ls_matrix_type full
_refine_ls_number_parameters 255
_refine_ls_number_reflns 3303
_refine_ls_number_restraints 3
_refine_ls_restrained_S_all 1.094
_refine_ls_R_factor_all 0.0962
_refine_ls_R_factor_gt 0.0741
_refine_ls_shift/su_max 0.008
_refine_ls_shift/su_mean 0.001
_refine_ls_structure_factor_coef Fsqd
_refine_ls_weighting_details 'calc w=1/[\s^2^(Fo^2^)+(0.0378P)^2^+1.2112P] where P=(Fo^2^+2Fc^2^)/3'
_refine_ls_weighting_scheme calc
_refine_ls_wR_factor_gt 0.1682
_refine_ls_wR_factor_ref 0.1778
_reflns_number_gt 2687
_reflns_number_total 3303
_reflns_threshold_expression >2\s(I)
_cod_data_source_file jo801341g_si_002.cif
_cod_data_source_block x08047dx
_cod_database_code 4023838

loop_
_symmetry_equiv_pos_as_xyz
'x, y, z'

loop_
_atom_site_label
_atom_site_type_symbol
_atom_site_fract_x
_atom_site_fract_y
_atom_site_fract_z
_atom_site_U_iso_or_equiv
_atom_site_adp_type
_atom_site_occupancy
_atom_site_symmetry_multiplicity
_atom_site_calc_flag
_atom_site_refinement_flags
_atom_site_disorder_assembly
_atom_site_disorder_group
O1 O 0.8556(10) -0.5698(8) 0.1336(2) 0.0286(10) Uani 1 1 d . . .
O2 O 1.5493(9) -0.7243(7) 0.03812(17) 0.0313(9) Uani 1 1 d . . .
H2O H 1.6465 -0.6796 0.0661 0.047 Uiso 1 1 calc R . .
O3 O 0.9984(10) -0.5989(7) 0.23888(18) 0.0293(11) Uani 1 1 d . . .
O4 O -0.0130(9) 1.5961(7) 0.75913(18) 0.0289(11) Uani 1 1 d . . .
O5 O 0.1274(11) 1.5723(8) 0.8650(2) 0.0376(12) Uani 1 1 d . . .
O6 O -0.1582(11) 1.8353(8) 0.98170(19) 0.0448(11) Uani 1 1 d . . .
H6O H -0.2622 1.9603 1.0004 0.067 Uiso 1 1 calc R . .
C1 C 1.1152(15) -0.5271(12) 0.0982(3) 0.0301(15) Uani 1 1 d . . .
H1A H 1.2393 -0.4674 0.1279 0.036 Uiso 1 1 calc R . .
H1B H 1.0606 -0.3998 0.0644 0.036 Uiso 1 1 calc R . .
C2 C 1.2791(15) -0.7609(11) 0.0679(3) 0.0290(15) Uani 1 1 d . . .
H2 H 1.1613 -0.8071 0.0339 0.035 Uiso 1 1 calc R . .
C3 C 1.3261(16) -0.9604(12) 0.1180(3) 0.0314(15) Uani 1 1 d . . .
H3 H 1.4747 -1.1050 0.1097 0.038 Uiso 1 1 calc R . .
C4 C 1.1690(15) -0.9415(11) 0.1727(3) 0.0310(16) Uani 1 1 d . . .
H4 H 1.2137 -1.0690 0.2041 0.037 Uiso 1 1 calc R . .
C5 C 0.9210(14) -0.7267(11) 0.1880(3) 0.0278(15) Uani 1 1 d . . .
H5 H 0.7437 -0.7893 0.2028 0.033 Uiso 1 1 calc R . .
C6 C 0.7609(15) -0.4090(11) 0.2644(3) 0.0285(15) Uani 1 1 d . . .
H6A H 0.5935 -0.4809 0.2796 0.034 Uiso 1 1 calc R . .
H6B H 0.6962 -0.2859 0.2302 0.034 Uiso 1 1 calc R . .
C7 C 0.8610(15) -0.2878(11) 0.3194(3) 0.0271(15) Uani 1 1 d . . .
H7A H 0.9248 -0.4130 0.3531 0.033 Uiso 1 1 calc R . .
H7B H 1.0319 -0.2213 0.3037 0.033 Uiso 1 1 calc R . .
C8 C 0.6288(16) -0.0835(12) 0.3487(3) 0.0290(15) Uani 1 1 d . . .
H8A H 0.4656 -0.1531 0.3679 0.035 Uiso 1 1 calc R . .
H8B H 0.5517 0.0332 0.3140 0.035 Uiso 1 1 calc R . .
C9 C 0.7343(16) 0.0565(12) 0.4003(3) 0.0311(16) Uani 1 1 d . . .
H9A H 0.8167 -0.0617 0.4342 0.037 Uiso 1 1 calc R . .
H9B H 0.8944 0.1288 0.3807 0.037 Uiso 1 1 calc R . .
C10 C 0.5032(16) 0.2589(12) 0.4318(3) 0.0290(14) Uani 1 1 d . . .
H10A H 0.3417 0.1873 0.4511 0.035 Uiso 1 1 calc R . .
H10B H 0.4228 0.3788 0.3981 0.035 Uiso 1 1 calc R . .
C11 C 0.6111(15) 0.3944(13) 0.4839(3) 0.0268(14) Uani 1 1 d . . .
H11A H 0.6916 0.2743 0.5175 0.032 Uiso 1 1 calc R . .
H11B H 0.7726 0.4658 0.4646 0.032 Uiso 1 1 calc R . .
C12 C 0.3807(15) 0.5971(12) 0.5156(3) 0.0274(14) Uani 1 1 d . . .
H12A H 0.2182 0.5257 0.5343 0.033 Uiso 1 1 calc R . .
H12B H 0.3016 0.7177 0.4819 0.033 Uiso 1 1 calc R . .
C13 C 0.4856(15) 0.7319(12) 0.5680(3) 0.0273(14) Uani 1 1 d . . .
H13A H 0.6489 0.8024 0.5494 0.033 Uiso 1 1 calc R . .
H13B H 0.5629 0.6118 0.6020 0.033 Uiso 1 1 calc R . .
C14 C 0.2527(14) 0.9366(11) 0.5992(3) 0.0261(14) Uani 1 1 d . . .
H14A H 0.1734 1.0559 0.5652 0.031 Uiso 1 1 calc R . .
H14B H 0.0905 0.8659 0.6184 0.031 Uiso 1 1 calc R . .
C15 C 0.3612(15) 1.0723(11) 0.6510(3) 0.0277(15) Uani 1 1 d . . .
H15A H 0.5285 1.1377 0.6324 0.033 Uiso 1 1 calc R . .
H15B H 0.4319 0.9552 0.6861 0.033 Uiso 1 1 calc R . .
C16 C 0.1247(15) 1.2847(11) 0.6795(3) 0.0266(15) Uani 1 1 d . . .
H16A H 0.0680 1.4098 0.6453 0.032 Uiso 1 1 calc R . .
H16B H -0.0503 1.2220 0.6941 0.032 Uiso 1 1 calc R . .
C17 C 0.2213(16) 1.4047(12) 0.7353(3) 0.0326(16) Uani 1 1 d . . .
H17A H 0.2789 1.2816 0.7700 0.039 Uiso 1 1 calc R . .
H17B H 0.3925 1.4731 0.7211 0.039 Uiso 1 1 calc R . .
C18 C 0.0581(16) 1.7237(11) 0.8108(3) 0.0320(16) Uani 1 1 d . . .
H18 H 0.2359 1.7855 0.7960 0.038 Uiso 1 1 calc R . .
C19 C -0.1807(16) 1.9396(11) 0.8247(3) 0.0294(15) Uani 1 1 d . . .
H19 H -0.2179 2.0665 0.7930 0.035 Uiso 1 1 calc R . .
C20 C -0.3466(15) 1.9653(11) 0.8796(3) 0.0283(14) Uani 1 1 d . . .
H20 H -0.4928 2.1121 0.8870 0.034 Uiso 1 1 calc R . .
C21 C -0.3083(18) 1.7695(12) 0.9295(3) 0.0370(17) Uani 1 1 d . . .
H21 H -0.5039 1.7439 0.9464 0.044 Uiso 1 1 calc R . .
C22 C -0.1287(18) 1.5347(13) 0.9010(3) 0.0400(19) Uani 1 1 d . . .
H22A H -0.0714 1.4142 0.9362 0.048 Uiso 1 1 calc R . .
H22B H -0.2482 1.4649 0.8723 0.048 Uiso 1 1 calc R . .

loop_
_atom_site_aniso_label
_atom_site_aniso_U_11
_atom_site_aniso_U_22
_atom_site_aniso_U_33
_atom_site_aniso_U_23
_atom_site_aniso_U_13
_atom_site_aniso_U_12
O1 0.024(3) 0.029(2) 0.030(2) -0.0009(17) -0.0015(17) 0.001(2)
O2 0.028(2) 0.038(2) 0.0281(17) -0.0054(15) 0.0044(15) -0.0084(19)
O3 0.034(3) 0.026(2) 0.026(2) -0.0082(18) -0.0019(19) 0.000(2)
O4 0.026(3) 0.032(3) 0.025(2) -0.0073(18) -0.0014(18) 0.004(2)
O5 0.051(4) 0.033(2) 0.023(2) -0.0045(18) -0.004(2) 0.004(2)
O6 0.050(3) 0.047(3) 0.030(2) -0.0079(16) -0.0073(18) 0.008(2)
C1 0.029(4) 0.031(3) 0.030(3) 0.001(3) -0.002(3) -0.005(3)
C2 0.025(4) 0.032(4) 0.029(3) -0.005(3) 0.002(3) -0.004(3)
C3 0.031(4) 0.023(3) 0.041(4) -0.005(3) -0.002(3) -0.008(3)
C4 0.036(5) 0.023(3) 0.030(3) 0.002(3) -0.002(3) 0.001(3)
C5 0.024(4) 0.030(4) 0.028(3) -0.007(3) 0.000(3) -0.003(3)
C6 0.031(4) 0.027(4) 0.024(3) -0.010(2) -0.001(3) 0.001(3)
C7 0.030(4) 0.027(4) 0.023(3) -0.003(2) 0.004(3) -0.005(3)
C8 0.034(4) 0.027(4) 0.026(3) -0.002(2) -0.002(3) -0.007(3)
C9 0.037(5) 0.030(4) 0.025(3) -0.003(3) -0.002(3) -0.005(3)
C10 0.031(4) 0.029(3) 0.025(3) -0.002(2) -0.002(3) -0.002(3)
C11 0.023(4) 0.030(3) 0.026(3) -0.002(2) -0.003(2) -0.002(3)
C12 0.026(4) 0.027(3) 0.024(3) -0.003(2) -0.003(2) 0.005(3)
C13 0.022(4) 0.029(3) 0.027(3) -0.005(2) -0.003(2) 0.002(3)
C14 0.020(4) 0.030(4) 0.025(3) -0.003(2) -0.005(2) 0.002(3)
C15 0.024(4) 0.026(4) 0.028(3) -0.003(2) -0.002(3) 0.005(3)
C16 0.022(4) 0.028(4) 0.025(3) -0.003(3) -0.004(2) 0.005(3)
C17 0.033(5) 0.031(4) 0.030(3) -0.003(3) -0.002(3) -0.001(3)
C18 0.040(5) 0.031(4) 0.023(3) 0.002(3) -0.002(3) -0.003(4)
C19 0.034(5) 0.023(3) 0.030(3) -0.003(3) -0.002(3) -0.001(3)
C20 0.028(4) 0.020(3) 0.030(3) -0.007(2) -0.002(3) 0.011(3)
C21 0.055(5) 0.030(4) 0.023(3) -0.006(3) -0.001(3) -0.003(4)
C22 0.056(6) 0.031(4) 0.028(3) 0.004(3) 0.001(3) -0.002(4)

loop_
_atom_type_symbol
_atom_type_description
_atom_type_scat_dispersion_real
_atom_type_scat_dispersion_imag
_atom_type_scat_source
C C 0.0181 0.0091 'International Tables Vol C Tables 4.2.6.8 and 6.1.1.4'
H H 0.0000 0.0000 'International Tables Vol C Tables 4.2.6.8 and 6.1.1.4'
O O 0.0492 0.0322 'International Tables Vol C Tables 4.2.6.8 and 6.1.1.4'

loop_
_geom_angle_atom_site_label_1
_geom_angle_atom_site_label_2
_geom_angle_atom_site_label_3
_geom_angle
_geom_angle_site_symmetry_1
_geom_angle_site_symmetry_3
_geom_angle_publ_flag
C5 O1 C1 112.4(5) . . ?
C2 O2 H2O 109.5 . . ?
C5 O3 C6 112.7(5) . . ?
C18 O4 C17 113.2(5) . . ?
C18 O5 C22 111.6(5) . . ?
C21 O6 H6O 109.5 . . ?
O1 C1 C2 109.0(5) . . ?
O1 C1 H1A 109.9 . . ?
C2 C1 H1A 109.9 . . ?
O1 C1 H1B 109.9 . . ?
C2 C1 H1B 109.9 . . ?
H1A C1 H1B 108.3 . . ?
O2 C2 C1 108.9(4) . . ?
O2 C2 C3 111.7(5) . . ?
C1 C2 C3 109.5(5) . . ?
O2 C2 H2 108.9 . . ?
C1 C2 H2 108.9 . . ?
C3 C2 H2 108.9 . . ?
C4 C3 C2 121.8(6) . . ?
C4 C3 H3 119.1 . . ?
C2 C3 H3 119.1 . . ?
C3 C4 C5 122.4(6) . . ?
C3 C4 H4 118.8 . . ?
C5 C4 H4 118.8 . . ?
O3 C5 O1 110.8(5) . . ?
O3 C5 C4 107.4(5) . . ?
O1 C5 C4 112.1(5) . . ?
O3 C5 H5 108.8 . . ?
O1 C5 H5 108.8 . . ?
C4 C5 H5 108.8 . . ?
O3 C6 C7 108.9(5) . . ?
O3 C6 H6A 109.9 . . ?
C7 C6 H6A 109.9 . . ?
O3 C6 H6B 109.9 . . ?
C7 C6 H6B 109.9 . . ?
H6A C6 H6B 108.3 . . ?
C8 C7 C6 113.0(6) . . ?
C8 C7 H7A 109.0 . . ?
C6 C7 H7A 109.0 . . ?
C8 C7 H7B 109.0 . . ?
C6 C7 H7B 109.0 . . ?
H7A C7 H7B 107.8 . . ?
C7 C8 C9 113.6(6) . . ?
C7 C8 H8A 108.8 . . ?
C9 C8 H8A 108.8 . . ?
C7 C8 H8B 108.8 . . ?
C9 C8 H8B 108.8 . . ?
H8A C8 H8B 107.7 . . ?
C10 C9 C8 114.8(6) . . ?
C10 C9 H9A 108.6 . . ?
C8 C9 H9A 108.6 . . ?
C10 C9 H9B 108.6 . . ?
C8 C9 H9B 108.6 . . ?
H9A C9 H9B 107.6 . . ?
C9 C10 C11 114.1(6) . . ?
C9 C10 H10A 108.7 . . ?
C11 C10 H10A 108.7 . . ?
C9 C10 H10B 108.7 . . ?
C11 C10 H10B 108.7 . . ?
H10A C10 H10B 107.6 . . ?
C12 C11 C10 114.3(4) . . ?
C12 C11 H11A 108.7 . . ?
C10 C11 H11A 108.7 . . ?
C12 C11 H11B 108.7 . . ?
C10 C11 H11B 108.7 . . ?
H11A C11 H11B 107.6 . . ?
C11 C12 C13 114.7(4) . . ?
C11 C12 H12A 108.6 . . ?
C13 C12 H12A 108.6 . . ?
C11 C12 H12B 108.6 . . ?
C13 C12 H12B 108.6 . . ?
H12A C12 H12B 107.6 . . ?
C12 C13 C14 114.2(5) . . ?
C12 C13 H13A 108.7 . . ?
C14 C13 H13A 108.7 . . ?
C12 C13 H13B 108.7 . . ?
C14 C13 H13B 108.7 . . ?
H13A C13 H13B 107.6 . . ?
C15 C14 C13 113.8(5) . . ?
C15 C14 H14A 108.8 . . ?
C13 C14 H14A 108.8 . . ?
C15 C14 H14B 108.8 . . ?
C13 C14 H14B 108.8 . . ?
H14A C14 H14B 107.7 . . ?
C14 C15 C16 112.5(5) . . ?
C14 C15 H15A 109.1 . . ?
C16 C15 H15A 109.1 . . ?
C14 C15 H15B 109.1 . . ?
C16 C15 H15B 109.1 . . ?
H15A C15 H15B 107.8 . . ?
C17 C16 C15 112.9(6) . . ?
C17 C16 H16A 109.0 . . ?
C15 C16 H16A 109.0 . . ?
C17 C16 H16B 109.0 . . ?
C15 C16 H16B 109.0 . . ?
H16A C16 H16B 107.8 . . ?
O4 C17 C16 108.8(6) . . ?
O4 C17 H17A 109.9 . . ?
C16 C17 H17A 109.9 . . ?
O4 C17 H17B 109.9 . . ?
C16 C17 H17B 109.9 . . ?
H17A C17 H17B 108.3 . . ?
O4 C18 O5 112.5(5) . . ?
O4 C18 C19 108.6(5) . . ?
O5 C18 C19 113.3(5) . . ?
O4 C18 H18 107.4 . . ?
O5 C18 H18 107.4 . . ?
C19 C18 H18 107.4 . . ?
C20 C19 C18 122.9(6) . . ?
C20 C19 H19 118.6 . . ?
C18 C19 H19 118.6 . . ?
C19 C20 C21 121.1(6) . . ?
C19 C20 H20 119.5 . . ?
C21 C20 H20 119.5 . . ?
O6 C21 C20 110.4(5) . . ?
O6 C21 C22 108.0(6) . . ?
C20 C21 C22 109.8(5) . . ?
O6 C21 H21 109.6 . . ?
C20 C21 H21 109.6 . . ?
C22 C21 H21 109.6 . . ?
O5 C22 C21 111.8(6) . . ?
O5 C22 H22A 109.3 . . ?
C21 C22 H22A 109.3 . . ?
O5 C22 H22B 109.3 . . ?
C21 C22 H22B 109.3 . . ?
H22A C22 H22B 107.9 . . ?

loop_
_geom_bond_atom_site_label_1
_geom_bond_atom_site_label_2
_geom_bond_distance
_geom_bond_site_symmetry_2
_geom_bond_publ_flag
O1 C5 1.419(7) . ?
O1 C1 1.442(7) . ?
O2 C2 1.426(7) . ?
O2 H2O 0.8400 . ?
O3 C5 1.400(6) . ?
O3 C6 1.433(8) . ?
O4 C18 1.400(7) . ?
O4 C17 1.418(8) . ?
O5 C18 1.402(7) . ?
O5 C22 1.424(9) . ?
O6 C21 1.432(7) . ?
O6 H6O 0.8400 . ?
C1 C2 1.484(8) . ?
C1 H1A 0.9900 . ?
C1 H1B 0.9900 . ?
C2 C3 1.494(8) . ?
C2 H2 1.0000 . ?
C3 C4 1.300(9) . ?
C3 H3 0.9500 . ?
C4 C5 1.493(9) . ?
C4 H4 0.9500 . ?
C5 H5 1.0000 . ?
C6 C7 1.496(7) . ?
C6 H6A 0.9900 . ?
C6 H6B 0.9900 . ?
C7 C8 1.494(9) . ?
C7 H7A 0.9900 . ?
C7 H7B 0.9900 . ?
C8 C9 1.514(7) . ?
C8 H8A 0.9900 . ?
C8 H8B 0.9900 . ?
C9 C10 1.503(9) . ?
C9 H9A 0.9900 . ?
C9 H9B 0.9900 . ?
C10 C11 1.511(8) . ?
C10 H10A 0.9900 . ?
C10 H10B 0.9900 . ?
C11 C12 1.504(6) . ?
C11 H11A 0.9900 . ?
C11 H11B 0.9900 . ?
C12 C13 1.509(7) . ?
C12 H12A 0.9900 . ?
C12 H12B 0.9900 . ?
C13 C14 1.512(8) . ?
C13 H13A 0.9900 . ?
C13 H13B 0.9900 . ?
C14 C15 1.510(7) . ?
C14 H14A 0.9900 . ?
C14 H14B 0.9900 . ?
C15 C16 1.527(9) . ?
C15 H15A 0.9900 . ?
C15 H15B 0.9900 . ?
C16 C17 1.498(8) . ?
C16 H16A 0.9900 . ?
C16 H16B 0.9900 . ?
C17 H17A 0.9900 . ?
C17 H17B 0.9900 . ?
C18 C19 1.467(9) . ?
C18 H18 1.0000 . ?
C19 C20 1.324(9) . ?
C19 H19 0.9500 . ?
C20 C21 1.475(8) . ?
C20 H20 0.9500 . ?
C21 C22 1.496(9) . ?
C21 H21 1.0000 . ?
C22 H22A 0.9900 . ?
C22 H22B 0.9900 . ?

loop_
_geom_hbond_atom_site_label_D
_geom_hbond_atom_site_label_H
_geom_hbond_atom_site_label_A
_geom_hbond_distance_DH
_geom_hbond_distance_HA
_geom_hbond_distance_DA
_geom_hbond_angle_DHA
_geom_hbond_site_symmetry_A
O2 H2O O1 0.84 1.95 2.792(5) 177.4 1_655
O6 H6O O2 0.84 1.94 2.768(5) 170.4 1_386

loop_
_geom_torsion_atom_site_label_1
_geom_torsion_atom_site_label_2
_geom_torsion_atom_site_label_3
_geom_torsion_atom_site_label_4
_geom_torsion
_geom_torsion_site_symmetry_1
_geom_torsion_site_symmetry_2
_geom_torsion_site_symmetry_3
_geom_torsion_site_symmetry_4
_geom_torsion_publ_flag
C5 O1 C1 C2 67.2(6) . . . . ?
O1 C1 C2 O2 -174.5(4) . . . . ?
O1 C1 C2 C3 -52.1(6) . . . . ?
O2 C2 C3 C4 139.7(6) . . . . ?
C1 C2 C3 C4 19.0(8) . . . . ?
C2 C3 C4 C5 3.4(10) . . . . ?
C6 O3 C5 O1 65.7(6) . . . . ?
C6 O3 C5 C4 -171.5(5) . . . . ?
C1 O1 C5 O3 76.8(6) . . . . ?
C1 O1 C5 C4 -43.3(6) . . . . ?
C3 C4 C5 O3 -113.9(7) . . . . ?
C3 C4 C5 O1 8.1(9) . . . . ?
C5 O3 C6 C7 178.5(4) . . . . ?
O3 C6 C7 C8 179.1(4) . . . . ?
C6 C7 C8 C9 -174.7(5) . . . . ?
C7 C8 C9 C10 -178.5(5) . . . . ?
C8 C9 C10 C11 179.2(5) . . . . ?
C9 C10 C11 C12 180.0(4) . . . . ?
C10 C11 C12 C13 179.4(6) . . . . ?
C11 C12 C13 C14 179.5(4) . . . . ?
C12 C13 C14 C15 -179.2(5) . . . . ?
C13 C14 C15 C16 177.6(5) . . . . ?
C14 C15 C16 C17 174.4(5) . . . . ?
C18 O4 C17 C16 -178.7(5) . . . . ?
C15 C16 C17 O4 -179.1(5) . . . . ?
C17 O4 C18 O5 -62.6(7) . . . . ?
C17 O4 C18 C19 171.2(5) . . . . ?
C22 O5 C18 O4 -79.5(7) . . . . ?
C22 O5 C18 C19 44.1(7) . . . . ?
O4 C18 C19 C20 114.6(7) . . . . ?
O5 C18 C19 C20 -11.2(9) . . . . ?
C18 C19 C20 C21 -2.8(10) . . . . ?
C19 C20 C21 O6 103.7(7) . . . . ?
C19 C20 C21 C22 -15.3(10) . . . . ?
C18 O5 C22 C21 -64.5(7) . . . . ?
O6 C21 C22 O5 -72.4(7) . . . . ?
C20 C21 C22 O5 48.0(8) . . . . ?

loop_
_cod_related_entry_id
_cod_related_entry_database
_cod_related_entry_code
1 ChemSpider 30658791
